data_2227854
loop_
_publ_author_name
'Asiri, Abdullah M.'
'Zayed, Mohie E. M.'
'Ng, Seik Weng'

_publ_section_title
;
 Ethyl 2-chloro-[2-(4-chlorophenyl)hydrazin-1-ylidene]acetate
;
_journal_coeditor_code NK2055
_journal_issue 9
_journal_name_full 'Acta Crystallographica Section E'
_journal_page_first o2375
_journal_paper_doi 10.1107/S1600536810032599
_journal_volume 66
_journal_year 2010
_chemical_formula_iupac 'C10 H10 Cl2 N2 O2'
_chemical_formula_moiety 'C10 H10 Cl2 N2 O2'
_chemical_formula_sum 'C10 H10 Cl2 N2 O2'
_chemical_formula_weight 261.10
_chemical_name_systematic
;
Ethyl 2-chloro-[2-(4-chlorophenyl)hydrazin-1-ylidene]acetate
;
_space_group_IT_number 4
_symmetry_cell_setting monoclinic
_symmetry_space_group_name_Hall 'P 2yb'
_symmetry_space_group_name_H-M 'P 1 21 1'
_atom_sites_solution_hydrogens geom
_atom_sites_solution_primary direct
_atom_sites_solution_secondary difmap
_audit_creation_method SHELXL-97
_cell_angle_alpha 90.00
_cell_angle_beta 91.642(2)
_cell_angle_gamma 90.00
_cell_formula_units_Z 2
_cell_length_a 4.4611(7)
_cell_length_b 9.4546(14)
_cell_length_c 13.464(2)
_cell_measurement_reflns_used 1574
_cell_measurement_temperature 100(2)
_cell_measurement_theta_max 27.2
_cell_measurement_theta_min 2.6
_cell_volume 567.65(15)
_computing_cell_refinement 'SAINT (Bruker, 2009)'
_computing_data_collection 'APEX2 (Bruker, 2009)'
_computing_data_reduction 'SAINT (Bruker, 2009)'
_computing_molecular_graphics 'X-SEED (Barbour, 2001)'
_computing_publication_material 'publCIF (Westrip, 2010)'
_computing_structure_refinement 'SHELXL97 (Sheldrick, 2008)'
_computing_structure_solution 'SHELXS97 (Sheldrick, 2008)'
_diffrn_ambient_temperature 100(2)
_diffrn_measured_fraction_theta_full 0.999
_diffrn_measured_fraction_theta_max 0.999
_diffrn_measurement_device_type 'Bruker SMART APEX diffractometer'
_diffrn_measurement_method '\w scans'
_diffrn_radiation_monochromator graphite
_diffrn_radiation_source 'fine-focus sealed tube'
_diffrn_radiation_type MoK\a
_diffrn_radiation_wavelength 0.71073
_diffrn_reflns_av_R_equivalents 0.0728
_diffrn_reflns_av_sigmaI/netI 0.0949
_diffrn_reflns_limit_h_max 5
_diffrn_reflns_limit_h_min -5
_diffrn_reflns_limit_k_max 11
_diffrn_reflns_limit_k_min -12
_diffrn_reflns_limit_l_max 17
_diffrn_reflns_limit_l_min -17
_diffrn_reflns_number 5298
_diffrn_reflns_theta_full 27.50
_diffrn_reflns_theta_max 27.50
_diffrn_reflns_theta_min 2.63
_diffrn_standards_decay_% 0
_diffrn_standards_interval_count 0
_diffrn_standards_interval_time 0
_diffrn_standards_number 0
_exptl_absorpt_coefficient_mu 0.557
_exptl_absorpt_correction_T_max 0.9727
_exptl_absorpt_correction_T_min 0.8289
_exptl_absorpt_correction_type multi-scan
_exptl_absorpt_process_details '(SADABS; Sheldrick, 1996)'
_exptl_crystal_colour colourless
_exptl_crystal_density_diffrn 1.528
_exptl_crystal_density_method 'not measured'
_exptl_crystal_description Prism
_exptl_crystal_F_000 268
_exptl_crystal_size_max 0.35
_exptl_crystal_size_mid 0.10
_exptl_crystal_size_min 0.05
_refine_diff_density_max 0.588
_refine_diff_density_min -0.344
_refine_ls_abs_structure_details 'Flack (1983), 1123 Friedel pairs'
_refine_ls_abs_structure_Flack 0.03(14)
_refine_ls_extinction_method none
_refine_ls_goodness_of_fit_ref 1.029
_refine_ls_hydrogen_treatment constr
_refine_ls_matrix_type full
_refine_ls_number_parameters 145
_refine_ls_number_reflns 2518
_refine_ls_number_restraints 1
_refine_ls_restrained_S_all 1.029
_refine_ls_R_factor_all 0.0806
_refine_ls_R_factor_gt 0.0720
_refine_ls_shift/su_max 0.001
_refine_ls_shift/su_mean 0.001
_refine_ls_structure_factor_coef Fsqd
_refine_ls_weighting_details 'calc w=1/[\s^2^(Fo^2^)+(0.1216P)^2^+0.1253P] where P=(Fo^2^+2Fc^2^)/3'
_refine_ls_weighting_scheme calc
_refine_ls_wR_factor_gt 0.1807
_refine_ls_wR_factor_ref 0.1880
_reflns_number_gt 2191
_reflns_number_total 2518
_reflns_threshold_expression I>2\s(I)
_cod_data_source_file nk2055.cif
_cod_data_source_block I
_cod_original_sg_symbol_H-M 'P 21'
_cod_database_code 2227854
_cod_database_fobs_code 2227854

loop_
_symmetry_equiv_pos_as_xyz
'x, y, z'
'-x, y+1/2, -z'

loop_
_atom_site_type_symbol
_atom_site_label
_atom_site_fract_x
_atom_site_fract_y
_atom_site_fract_z
_atom_site_U_iso_or_equiv
_atom_site_adp_type
_atom_site_calc_flag
_atom_site_refinement_flags
_atom_site_occupancy
_atom_site_disorder_assembly
_atom_site_disorder_group
Cl Cl1 1.4745(3) 0.50000(14) 0.97204(9) 0.0301(4) Uani d . 1 . .
Cl Cl2 0.4463(3) 0.85685(12) 0.46296(8) 0.0226(3) Uani d . 1 . .
N N1 0.8095(9) 0.7704(5) 0.6374(3) 0.0203(8) Uani d . 1 . .
H H1 0.8376 0.7407 0.5780 0.024 Uiso calc R 1 . .
N N2 0.6137(9) 0.8722(4) 0.6540(3) 0.0194(8) Uani d . 1 . .
O O1 0.0631(7) 1.0838(4) 0.5375(2) 0.0222(7) Uani d . 1 . .
O O2 0.2281(8) 1.0713(4) 0.6974(2) 0.0223(7) Uani d . 1 . .
C C1 0.9702(11) 0.7120(5) 0.7183(4) 0.0193(10) Uani d . 1 . .
C C2 0.9430(11) 0.7619(5) 0.8146(4) 0.0212(10) Uani d . 1 . .
H H2A 0.8163 0.8403 0.8270 0.025 Uiso calc R 1 . .
C C3 1.0993(12) 0.6981(5) 0.8922(4) 0.0240(10) Uani d . 1 . .
H H3 1.0804 0.7324 0.9581 0.029 Uiso calc R 1 . .
C C4 1.2829(11) 0.5844(6) 0.8740(4) 0.0229(10) Uani d . 1 . .
C C5 1.3191(11) 0.5353(5) 0.7776(4) 0.0225(10) Uani d . 1 . .
H H5 1.4509 0.4587 0.7654 0.027 Uiso calc R 1 . .
C C6 1.1616(10) 0.5990(5) 0.7000(4) 0.0207(10) Uani d . 1 . .
H H6 1.1836 0.5657 0.6340 0.025 Uiso calc R 1 . .
C C7 0.4460(10) 0.9208(5) 0.5837(3) 0.0176(9) Uani d . 1 . .
C C8 0.2257(10) 1.0339(5) 0.6023(3) 0.0183(9) Uani d . 1 . .
C C9 0.0103(11) 1.1798(5) 0.7225(4) 0.0223(10) Uani d . 1 . .
H H9A -0.1945 1.1501 0.7012 0.027 Uiso calc R 1 . .
H H9B 0.0575 1.2700 0.6891 0.027 Uiso calc R 1 . .
C C10 0.0316(13) 1.1969(6) 0.8335(4) 0.0282(11) Uani d . 1 . .
H H10A -0.1110 1.2694 0.8541 0.042 Uiso calc R 1 . .
H H10B 0.2356 1.2258 0.8534 0.042 Uiso calc R 1 . .
H H10C -0.0159 1.1068 0.8654 0.042 Uiso calc R 1 . .

loop_
_atom_site_aniso_label
_atom_site_aniso_U_11
_atom_site_aniso_U_22
_atom_site_aniso_U_33
_atom_site_aniso_U_12
_atom_site_aniso_U_13
_atom_site_aniso_U_23
Cl1 0.0349(7) 0.0288(7) 0.0262(6) 0.0030(5) -0.0055(5) 0.0046(5)
Cl2 0.0251(6) 0.0219(6) 0.0209(5) -0.0002(5) 0.0003(4) -0.0019(5)
N1 0.0213(19) 0.021(2) 0.0193(19) 0.0011(17) 0.0023(15) -0.0014(15)
N2 0.0244(19) 0.0112(18) 0.0225(19) -0.0033(16) 0.0012(14) 0.0034(16)
O1 0.0253(18) 0.0156(17) 0.0253(17) 0.0035(14) -0.0032(13) 0.0017(13)
O2 0.0252(18) 0.0187(17) 0.0230(17) 0.0050(14) -0.0007(13) -0.0012(13)
C1 0.019(2) 0.018(3) 0.022(2) -0.0082(19) -0.0025(16) 0.0008(19)
C2 0.022(2) 0.015(2) 0.027(3) -0.0014(19) 0.0028(19) -0.0011(18)
C3 0.029(3) 0.019(3) 0.023(2) -0.004(2) 0.0002(19) -0.0018(19)
C4 0.020(2) 0.023(2) 0.025(2) -0.0036(19) -0.0055(18) 0.0060(19)
C5 0.025(2) 0.015(2) 0.027(2) -0.0026(19) -0.0011(18) -0.0014(18)
C6 0.017(2) 0.022(3) 0.023(2) 0.0001(19) 0.0012(17) -0.0020(19)
C7 0.018(2) 0.018(2) 0.017(2) -0.0054(18) -0.0012(16) -0.0019(17)
C8 0.019(2) 0.016(2) 0.020(2) -0.0081(18) -0.0016(16) 0.0038(17)
C9 0.025(3) 0.014(2) 0.028(2) 0.003(2) 0.000(2) -0.0028(18)
C10 0.038(3) 0.021(3) 0.026(2) 0.001(2) 0.002(2) -0.003(2)

loop_
_atom_type_symbol
_atom_type_description
_atom_type_scat_dispersion_real
_atom_type_scat_dispersion_imag
_atom_type_scat_source
C C 0.0033 0.0016 'International Tables Vol C Tables 4.2.6.8 and 6.1.1.4'
H H 0.0000 0.0000 'International Tables Vol C Tables 4.2.6.8 and 6.1.1.4'
N N 0.0061 0.0033 'International Tables Vol C Tables 4.2.6.8 and 6.1.1.4'
O O 0.0106 0.0060 'International Tables Vol C Tables 4.2.6.8 and 6.1.1.4'
Cl Cl 0.1484 0.1585 'International Tables Vol C Tables 4.2.6.8 and 6.1.1.4'

loop_
_geom_angle_atom_site_label_1
_geom_angle_atom_site_label_2
_geom_angle_atom_site_label_3
_geom_angle_site_symmetry_1
_geom_angle_site_symmetry_3
_geom_angle
_geom_angle_publ_flag
N2 N1 C1 . . 118.7(4) ?
N2 N1 H1 . . 120.6 ?
C1 N1 H1 . . 120.6 ?
C7 N2 N1 . . 120.8(4) ?
C8 O2 C9 . . 115.0(4) ?
C2 C1 C6 . . 119.7(4) ?
C2 C1 N1 . . 122.4(5) ?
C6 C1 N1 . . 117.9(4) ?
C3 C2 C1 . . 120.2(5) ?
C3 C2 H2A . . 119.9 ?
C1 C2 H2A . . 119.9 ?
C2 C3 C4 . . 119.8(5) ?
C2 C3 H3 . . 120.1 ?
C4 C3 H3 . . 120.1 ?
C3 C4 C5 . . 120.8(4) ?
C3 C4 Cl1 . . 120.2(4) ?
C5 C4 Cl1 . . 119.0(4) ?
C6 C5 C4 . . 119.3(5) ?
C6 C5 H5 . . 120.3 ?
C4 C5 H5 . . 120.3 ?
C5 C6 C1 . . 120.1(4) ?
C5 C6 H6 . . 120.0 ?
C1 C6 H6 . . 120.0 ?
N2 C7 C8 . . 120.9(4) ?
N2 C7 Cl2 . . 123.6(4) ?
C8 C7 Cl2 . . 115.4(3) ?
O1 C8 O2 . . 125.3(4) ?
O1 C8 C7 . . 123.1(4) ?
O2 C8 C7 . . 111.6(4) ?
O2 C9 C10 . . 106.4(4) ?
O2 C9 H9A . . 110.4 ?
C10 C9 H9A . . 110.4 ?
O2 C9 H9B . . 110.4 ?
C10 C9 H9B . . 110.4 ?
H9A C9 H9B . . 108.6 ?
C9 C10 H10A . . 109.5 ?
C9 C10 H10B . . 109.5 ?
H10A C10 H10B . . 109.5 ?
C9 C10 H10C . . 109.5 ?
H10A C10 H10C . . 109.5 ?
H10B C10 H10C . . 109.5 ?

loop_
_geom_bond_atom_site_label_1
_geom_bond_atom_site_label_2
_geom_bond_site_symmetry_2
_geom_bond_distance
_geom_bond_publ_flag
Cl1 C4 . 1.745(5) ?
Cl2 C7 . 1.735(5) ?
N1 N2 . 1.323(6) ?
N1 C1 . 1.400(6) ?
N1 H1 . 0.8600 ?
N2 C7 . 1.275(6) ?
O1 C8 . 1.214(6) ?
O2 C8 . 1.328(6) ?
O2 C9 . 1.459(6) ?
C1 C2 . 1.388(7) ?
C1 C6 . 1.394(7) ?
C2 C3 . 1.379(7) ?
C2 H2A . 0.9500 ?
C3 C4 . 1.378(7) ?
C3 H3 . 0.9500 ?
C4 C5 . 1.392(7) ?
C5 C6 . 1.381(7) ?
C5 H5 . 0.9500 ?
C6 H6 . 0.9500 ?
C7 C8 . 1.478(7) ?
C9 C10 . 1.504(7) ?
C9 H9A . 0.9900 ?
C9 H9B . 0.9900 ?
C10 H10A . 0.9800 ?
C10 H10B . 0.9800 ?
C10 H10C . 0.9800 ?

loop_
_geom_hbond_atom_site_label_D
_geom_hbond_atom_site_label_H
_geom_hbond_atom_site_label_A
_geom_hbond_site_symmetry_A
_geom_hbond_distance_DH
_geom_hbond_distance_HA
_geom_hbond_distance_DA
_geom_hbond_angle_DHA
_geom_hbond_publ_flag
N1 H1 O1 2_646 0.86 2.20 3.009(5) 156 yes

loop_
_geom_torsion_atom_site_label_1
_geom_torsion_atom_site_label_2
_geom_torsion_atom_site_label_3
_geom_torsion_atom_site_label_4
_geom_torsion_site_symmetry_1
_geom_torsion_site_symmetry_2
_geom_torsion_site_symmetry_3
_geom_torsion_site_symmetry_4
_geom_torsion
_geom_torsion_publ_flag
C1 N1 N2 C7 . . . . -174.5(4) ?
N2 N1 C1 C2 . . . . -3.4(7) ?
N2 N1 C1 C6 . . . . 176.1(4) ?
C6 C1 C2 C3 . . . . -1.5(7) ?
N1 C1 C2 C3 . . . . 178.1(4) ?
C1 C2 C3 C4 . . . . 0.0(7) ?
C2 C3 C4 C5 . . . . 1.7(7) ?
C2 C3 C4 Cl1 . . . . -178.4(4) ?
C3 C4 C5 C6 . . . . -1.9(7) ?
Cl1 C4 C5 C6 . . . . 178.2(4) ?
C4 C5 C6 C1 . . . . 0.5(7) ?
C2 C1 C6 C5 . . . . 1.2(7) ?
N1 C1 C6 C5 . . . . -178.3(4) ?
N1 N2 C7 C8 . . . . 179.6(4) ?
N1 N2 C7 Cl2 . . . . 2.3(6) ?
C9 O2 C8 O1 . . . . 1.1(6) ?
C9 O2 C8 C7 . . . . -178.3(4) ?
N2 C7 C8 O1 . . . . 179.5(4) ?
Cl2 C7 C8 O1 . . . . -3.0(6) ?
N2 C7 C8 O2 . . . . -1.1(6) ?
Cl2 C7 C8 O2 . . . . 176.4(3) ?
C8 O2 C9 C10 . . . . 175.2(4) ?

loop_
_cod_related_entry_id
_cod_related_entry_database
_cod_related_entry_code
1 ChemSpider 4646009
